data_2005618
loop_
_publ_author_name
'Kienitz, C. O.'
'Th\"one, C.'
'Jones, P. G.'

_publ_section_title
;
 \a,\a'-Bis(2-pyridylseleno)-<i>p</i>-xylene
;
_journal_issue 11
_journal_name_full 'Acta Crystallographica Section C'
_journal_page_first 2847
_journal_page_last 2849
_journal_paper_doi 10.1107/S0108270196007536
_journal_volume 52
_journal_year 1996
_chemical_formula_sum 'C18 H16 N2 Se2'
_chemical_formula_weight 418.25
_chemical_name_systematic
;
 \a,\a'-Bis(2-selenopyridine)-p-xylene
;
_chemical_temperature_decomposition 66
_space_group_IT_number 14
_symmetry_cell_setting monoclinic
_symmetry_space_group_name_Hall '-P 2ybc'
_symmetry_space_group_name_H-M 'P 1 21/c 1'
_audit_creation_method SHELXL
_cell_angle_alpha 90.00
_cell_angle_beta 96.12(3)
_cell_angle_gamma 90.00
_cell_formula_units_Z 4
_cell_length_a 11.628(3)
_cell_length_b 6.804(2)
_cell_length_c 20.778(5)
_cell_measurement_reflns_used 58
_cell_measurement_temperature 143(2)
_cell_measurement_theta_max 11.5
_cell_measurement_theta_min 10
_cell_volume 1634.5(8)
_computing_cell_refinement DIF4
_computing_data_collection 'DIF4 (Stoe & Cie, 1994a)'
_computing_data_reduction 'REDU4 (Stoe & Cie, 1994b)'
_computing_molecular_graphics 'XP5 (Siemens, 1994b)'
_computing_publication_material SHELXL93
_computing_structure_refinement 'SHELXL93 (Sheldrick, 1993)'
_computing_structure_solution 'SHELXS86 (Sheldrick, 1990)'
_diffrn_ambient_temperature 143(2)
_diffrn_measurement_device 'Stoe STADI-4'
_diffrn_measurement_method \w/\q-scans
_diffrn_radiation_monochromator graphite
_diffrn_radiation_source 'fine-focus sealed tube'
_diffrn_radiation_type MoK\a
_diffrn_radiation_wavelength 0.71073
_diffrn_reflns_av_R_equivalents 0.0240
_diffrn_reflns_av_sigmaI/netI 0.0285
_diffrn_reflns_limit_h_max 1
_diffrn_reflns_limit_h_min -13
_diffrn_reflns_limit_k_max 8
_diffrn_reflns_limit_k_min 0
_diffrn_reflns_limit_l_max 24
_diffrn_reflns_limit_l_min -24
_diffrn_reflns_number 3123
_diffrn_reflns_theta_max 25.03
_diffrn_reflns_theta_min 3.15
_diffrn_standards_decay_% 0
_diffrn_standards_interval_time 60
_diffrn_standards_number 3
_exptl_absorpt_coefficient_mu 4.521
_exptl_absorpt_correction_T_max .985
_exptl_absorpt_correction_T_min .709
_exptl_absorpt_correction_type '\y scans (XEMP; Siemens, 1994a)'
_exptl_crystal_colour colourless
_exptl_crystal_density_diffrn 1.700
_exptl_crystal_density_meas ?
_exptl_crystal_description 'irregular needle'
_exptl_crystal_F_000 824
_exptl_crystal_size_max 0.80
_exptl_crystal_size_mid 0.15
_exptl_crystal_size_min 0.10
_refine_diff_density_max 0.385
_refine_diff_density_min -0.532
_refine_ls_extinction_method none
_refine_ls_goodness_of_fit_all 1.067
_refine_ls_goodness_of_fit_obs 1.056
_refine_ls_hydrogen_treatment riding
_refine_ls_matrix_type full
_refine_ls_number_parameters 199
_refine_ls_number_reflns 2856
_refine_ls_number_restraints 0
_refine_ls_restrained_S_all 1.134
_refine_ls_restrained_S_obs 1.056
_refine_ls_R_factor_all 0.0451
_refine_ls_R_factor_obs 0.0313
_refine_ls_shift/esd_max 0.000
_refine_ls_shift/esd_mean 0.000
_refine_ls_structure_factor_coef Fsqd
_refine_ls_weighting_details 'w = 1/[\s^2^(Fo^2^)+(0.0339P)^2^+1.3872P] where P=(Fo^2^+2Fc^2^)/3'
_refine_ls_weighting_scheme calc
_refine_ls_wR_factor_all 0.0850
_refine_ls_wR_factor_obs 0.0699
_reflns_number_observed 2270
_reflns_number_total 2869
_reflns_observed_criterion >2sigma(I)
_cod_data_source_file fg1204.cif
_cod_data_source_block berta
_cod_depositor_comments
;
The following automatic conversions were performed:

'_chemical_melting_point' tag was changed to
'_chemical_temperature_decomposition' since the value had been '66
(dec.)'. The value '66 (dec.)' was changed to '66'.

Automatic conversion script
Id: cif_fix_values 1715 2011-07-08 13:25:40Z adriana 

The following automatic conversions were performed:

'_exptl_crystal_density_meas' value 'not measured' was changed to '?'
- the value is perceived as not measured.

Automatic conversion script
Id: cif_fix_values 3008 2015-01-20 13:52:24Z robertas 

The following automatic conversions were performed:

'_refine_ls_weighting_scheme' value 'calc w =
1/[\s^2^(Fo^2^)+(0.0339P)^2^+1.3872P] where P=(Fo^2^+2Fc^2^)/3' was
changed to 'calc'. New tag '_refine_ls_weighting_details' was
created. The value of the new tag was set to 'w =
1/[\s^2^(Fo^2^)+(0.0339P)^2^+1.3872P] where P=(Fo^2^+2Fc^2^)/3'.

Automatic conversion script
Id: cif_fix_values 3143 2015-03-26 13:38:13Z robertas 
;
_cod_original_cell_volume 1634.6(8)
_cod_original_sg_symbol_H-M 'P 21/c'
_cod_database_code 2005618

loop_
_symmetry_equiv_pos_as_xyz
'x, y, z'
'-x, y+1/2, -z+1/2'
'-x, -y, -z'
'x, -y-1/2, z-1/2'

loop_
_atom_site_aniso_label
_atom_site_aniso_U_11
_atom_site_aniso_U_22
_atom_site_aniso_U_33
_atom_site_aniso_U_12
_atom_site_aniso_U_13
_atom_site_aniso_U_23
Se1 0.0281(2) 0.0357(2) 0.0330(2) 0.0059(2) -0.0062(2) -0.0046(2)
Se2 0.0299(2) 0.0344(2) 0.0408(2) 0.0021(2) -0.0031(2) -0.0076(2)
N1 0.025(2) 0.037(2) 0.033(2) 0.0001(14) 0.0025(13) 0.0001(14)
N2 0.031(2) 0.039(2) 0.026(2) 0.0010(15) 0.0019(13) -0.0010(14)
C1 0.025(2) 0.033(2) 0.032(2) -0.001(2) -0.002(2) -0.005(2)
C2 0.032(2) 0.050(3) 0.044(2) 0.011(2) -0.010(2) -0.017(2)
C11 0.026(2) 0.030(2) 0.027(2) -0.002(2) 0.0049(15) 0.001(2)
C12 0.031(2) 0.041(2) 0.032(2) -0.006(2) 0.003(2) -0.007(2)
C13 0.057(3) 0.043(2) 0.037(2) -0.007(2) 0.015(2) -0.010(2)
C14 0.044(2) 0.037(2) 0.047(2) 0.007(2) 0.020(2) -0.002(2)
C15 0.026(2) 0.046(2) 0.044(2) 0.009(2) 0.007(2) 0.005(2)
C21 0.037(2) 0.027(2) 0.025(2) -0.001(2) 0.004(2) 0.002(2)
C22 0.028(2) 0.035(2) 0.044(2) -0.003(2) 0.010(2) 0.002(2)
C23 0.037(2) 0.040(2) 0.054(3) 0.003(2) 0.018(2) -0.004(2)
C24 0.051(3) 0.039(2) 0.041(2) -0.008(2) 0.018(2) -0.011(2)
C25 0.043(2) 0.045(2) 0.028(2) -0.013(2) 0.006(2) -0.004(2)
C31 0.022(2) 0.029(2) 0.024(2) 0.003(2) -0.0035(14) -0.003(2)
C32 0.032(2) 0.032(2) 0.040(2) -0.005(2) 0.009(2) 0.000(2)
C36 0.034(2) 0.025(2) 0.044(2) -0.005(2) 0.009(2) -0.001(2)
C41 0.025(2) 0.032(2) 0.030(2) 0.005(2) -0.0059(15) -0.001(2)
C42 0.025(2) 0.040(2) 0.033(2) 0.000(2) 0.008(2) 0.009(2)
C46 0.023(2) 0.031(2) 0.044(2) -0.004(2) -0.002(2) 0.002(2)

loop_
_atom_site_label
_atom_site_occupancy
_atom_site_fract_x
_atom_site_fract_y
_atom_site_fract_z
_atom_site_U_iso_or_equiv
_atom_site_thermal_displace_type
_atom_site_calc_flag
_atom_site_refinement_flags
_atom_site_type_symbol
Se1 1 0.44547(3) 0.37947(6) 0.14005(2) 0.03292(13) Uani d . Se
Se2 1 -0.20698(3) 0.37583(6) 0.08560(2) 0.03553(13) Uani d . Se
N1 1 0.2412(3) 0.6001(4) 0.12092(14) 0.0314(7) Uani d . N
N2 1 -0.0942(3) 0.6250(5) 0.17965(14) 0.0322(7) Uani d . N
C1 1 0.3557(3) 0.2678(6) 0.0637(2) 0.0303(8) Uani d . C
H1A 1 0.2876(3) 0.1971(6) 0.0768(2) 0.036 Uiso calc R H
H1B 1 0.3280(3) 0.3743(6) 0.0335(2) 0.036 Uiso calc R H
C2 1 -0.0480(3) 0.2775(7) 0.0999(2) 0.0430(10) Uani d . C
H2A 1 0.0068(3) 0.3890(7) 0.1004(2) 0.052 Uiso calc R H
H2B 1 -0.0357(3) 0.2107(7) 0.1424(2) 0.052 Uiso calc R H
C11 1 0.3457(3) 0.5934(5) 0.1552(2) 0.0274(8) Uani d . C
C12 1 0.3857(3) 0.7340(6) 0.1998(2) 0.0348(9) Uani d . C
H12 1 0.4600(3) 0.7223(6) 0.2233(2) 0.042 Uiso calc R H
C13 1 0.3153(4) 0.8922(6) 0.2093(2) 0.0450(10) Uani d . C
H13 1 0.3403(4) 0.9916(6) 0.2398(2) 0.054 Uiso calc R H
C14 1 0.2079(4) 0.9043(6) 0.1741(2) 0.0417(10) Uani d . C
H14 1 0.1579(4) 1.0121(6) 0.1796(2) 0.050 Uiso calc R H
C15 1 0.1752(3) 0.7575(6) 0.1310(2) 0.0388(10) Uani d . C
H15 1 0.1013(3) 0.7670(6) 0.1068(2) 0.047 Uiso calc R H
C21 1 -0.1937(3) 0.5958(5) 0.1430(2) 0.0296(8) Uani d . C
C22 1 -0.2886(3) 0.7213(6) 0.1426(2) 0.0353(9) Uani d . C
H22 1 -0.3582(3) 0.6950(6) 0.1157(2) 0.042 Uiso calc R H
C23 1 -0.2788(4) 0.8832(6) 0.1818(2) 0.0428(10) Uani d . C
H23 1 -0.3419(4) 0.9714(6) 0.1826(2) 0.051 Uiso calc R H
C24 1 -0.1758(4) 0.9173(6) 0.2204(2) 0.0428(10) Uani d . C
H24 1 -0.1669(4) 1.0286(6) 0.2481(2) 0.051 Uiso calc R H
C25 1 -0.0877(4) 0.7862(6) 0.2174(2) 0.0389(10) Uani d . C
H25 1 -0.0171(4) 0.8104(6) 0.2436(2) 0.047 Uiso calc R H
C31 1 0.4304(3) 0.1292(5) 0.0310(2) 0.0255(7) Uani d . C
C32 1 0.4105(3) -0.0694(5) 0.0313(2) 0.0339(9) Uani d . C
H32 1 0.3485(3) -0.1192(5) 0.0529(2) 0.041 Uiso calc R H
C36 1 0.5212(3) 0.1981(6) -0.0011(2) 0.0338(9) Uani d . C
H36 1 0.5364(3) 0.3351(6) -0.0021(2) 0.041 Uiso calc R H
C41 1 -0.0252(3) 0.1364(5) 0.0474(2) 0.0298(8) Uani d . C
C42 1 -0.0834(3) -0.0413(6) 0.0399(2) 0.0323(9) Uani d . C
H42 1 -0.1415(3) -0.0715(6) 0.0672(2) 0.039 Uiso calc R H
C46 1 0.0585(3) 0.1754(5) 0.0068(2) 0.0331(9) Uani d . C
H46 1 0.0996(3) 0.2962(5) 0.0109(2) 0.040 Uiso calc R H

loop_
_atom_type_symbol
_atom_type_description
_atom_type_scat_dispersion_real
_atom_type_scat_dispersion_imag
_atom_type_scat_source
C C 0.0033 0.0016 'International Tables Vol C Tables 4.2.6.8 and 6.1.1.4'
H H 0.0000 0.0000 'International Tables Vol C Tables 4.2.6.8 and 6.1.1.4'
N N 0.0061 0.0033 'International Tables Vol C Tables 4.2.6.8 and 6.1.1.4'
Se Se -0.0929 2.2259 'International Tables Vol C Tables 4.2.6.8 and 6.1.1.4'

loop_
_geom_angle_atom_site_label_1
_geom_angle_atom_site_label_2
_geom_angle_atom_site_label_3
_geom_angle_site_symmetry_1
_geom_angle_site_symmetry_3
_geom_angle
_geom_angle_publ_flag
C11 Se1 C1 . . 98.6(2) y
C21 Se2 C2 . . 99.3(2) y
C11 N1 C15 . . 116.3(3) y
C21 N2 C25 . . 116.5(3) y
C31 C1 Se1 . . 109.2(2) y
C41 C2 Se2 . . 110.3(2) y
N1 C11 C12 . . 123.7(3) y
N1 C11 Se1 . . 118.1(3) y
C12 C11 Se1 . . 118.2(3) y
C11 C12 C13 . . 118.4(4) ?
C12 C13 C14 . . 119.2(4) ?
C15 C14 C13 . . 118.4(4) ?
N1 C15 C14 . . 124.0(4) y
N2 C21 C22 . . 123.4(3) y
N2 C21 Se2 . . 118.8(3) y
C22 C21 Se2 . . 117.7(3) y
C23 C22 C21 . . 118.3(4) ?
C22 C23 C24 . . 119.4(4) ?
C25 C24 C23 . . 118.0(4) ?
N2 C25 C24 . . 124.3(4) y
C32 C31 C36 . . 118.2(3) ?
C32 C31 C1 . . 120.9(3) ?
C36 C31 C1 . . 120.9(3) ?
C31 C32 C36 . 3_655 121.2(4) ?
C32 C36 C31 3_655 . 120.6(3) ?
C46 C41 C42 . . 117.8(3) ?
C46 C41 C2 . . 120.9(4) ?
C42 C41 C2 . . 121.3(4) ?
C46 C42 C41 3 . 121.2(3) ?
C41 C46 C42 . 3 121.0(3) ?

loop_
_geom_bond_atom_site_label_1
_geom_bond_atom_site_label_2
_geom_bond_site_symmetry_2
_geom_bond_distance
_geom_bond_publ_flag
Se1 C11 . 1.909(4) y
Se1 C1 . 1.957(3) y
Se2 C21 . 1.909(4) y
Se2 C2 . 1.959(4) y
N1 C11 . 1.342(5) y
N1 C15 . 1.347(5) y
N2 C21 . 1.331(5) y
N2 C25 . 1.345(5) y
C1 C31 . 1.494(5) y
C2 C41 . 1.497(5) y
C11 C12 . 1.377(5) ?
C12 C13 . 1.380(6) ?
C13 C14 . 1.381(6) ?
C14 C15 . 1.367(6) ?
C21 C22 . 1.394(5) ?
C22 C23 . 1.368(5) ?
C23 C24 . 1.388(6) ?
C24 C25 . 1.365(6) ?
C31 C32 . 1.371(5) ?
C31 C36 . 1.389(5) ?
C32 C36 3_655 1.378(5) ?
C36 C32 3_655 1.378(5) ?
C41 C46 . 1.380(5) ?
C41 C42 . 1.386(5) ?
C42 C46 3 1.384(5) ?
C46 C42 3 1.384(5) ?

loop_
_geom_torsion_atom_site_label_1
_geom_torsion_atom_site_label_2
_geom_torsion_atom_site_label_3
_geom_torsion_atom_site_label_4
_geom_torsion_site_symmetry_4
_geom_torsion
C11 Se1 C1 C31 . 164.7(3)
C21 Se2 C2 C41 . -164.6(3)
C15 N1 C11 C12 . 1.3(5)
C15 N1 C11 Se1 . -177.4(3)
C1 Se1 C11 N1 . 9.2(3)
C1 Se1 C11 C12 . -169.5(3)
N1 C11 C12 C13 . -0.8(6)
Se1 C11 C12 C13 . 177.9(3)
C11 C12 C13 C14 . -0.1(6)
C12 C13 C14 C15 . 0.3(6)
C11 N1 C15 C14 . -1.1(6)
C13 C14 C15 N1 . 0.3(6)
C25 N2 C21 C22 . -0.4(5)
C25 N2 C21 Se2 . 177.4(3)
C2 Se2 C21 N2 . -4.2(3)
C2 Se2 C21 C22 . 173.7(3)
N2 C21 C22 C23 . 0.1(6)
Se2 C21 C22 C23 . -177.7(3)
C21 C22 C23 C24 . 0.0(6)
C22 C23 C24 C25 . 0.1(6)
C21 N2 C25 C24 . 0.5(5)
C23 C24 C25 N2 . -0.4(6)
Se1 C1 C31 C32 . 110.6(3)
Se1 C1 C31 C36 . -69.9(4)
C36 C31 C32 C36 3_655 0.2(6)
C1 C31 C32 C36 3_655 179.8(3)
C32 C31 C36 C32 3_655 -0.2(6)
C1 C31 C36 C32 3_655 -179.8(3)
Se2 C2 C41 C46 . 118.1(3)
Se2 C2 C41 C42 . -64.8(4)
C46 C41 C42 C46 3 0.1(6)
C2 C41 C42 C46 3 -177.0(3)
C42 C41 C46 C42 3 -0.1(6)
C2 C41 C46 C42 3 177.0(3)
